data_4101718
loop_
_publ_author_name
'Evans, William J.'
'Montalvo, Elizabeth'
'Champagne, Timothy M.'
'Ziller, Joseph W.'
'DiPasquale, Antonio G.'
'Rheingold, Arnold L.'

_publ_section_title
;
 Organolanthanide-based synthesis of 1,2,3-triazoles from nitriles and
 diazo compounds.
;
_journal_issue 1
_journal_name_full 'Journal of the American Chemical Society'
_journal_page_first 16
_journal_page_last 17
_journal_paper_doi 10.1021/ja077298e
_journal_volume 130
_journal_year 2008
_chemical_formula_sum 'C34 H57 N4 Si Sm'
_chemical_formula_weight 700.28
_chemical_name_systematic
;
 ?
;
_space_group_IT_number 14
_symmetry_space_group_name_Hall '-P 2ybc'
_symmetry_space_group_name_H-M 'P 1 21/c 1'
_atom_sites_solution_hydrogens geom
_atom_sites_solution_primary direct
_atom_sites_solution_secondary difmap
_audit_creation_method SHELXL-97
_cell_angle_alpha 90.00
_cell_angle_beta 104.985(9)
_cell_angle_gamma 90.00
_cell_formula_units_Z 4
_cell_length_a 10.727(6)
_cell_length_b 17.626(10)
_cell_length_c 20.211(11)
_cell_measurement_temperature 100(2)
_cell_volume 3691(4)
_computing_structure_refinement 'SHELXL-97 (Sheldrick, 1997)'
_diffrn_ambient_temperature 100(2)
_diffrn_measured_fraction_theta_full 0.999
_diffrn_measured_fraction_theta_max 0.999
_diffrn_radiation_monochromator graphite
_diffrn_radiation_source 'fine-focus sealed tube'
_diffrn_radiation_type MoK\a
_diffrn_radiation_wavelength 0.71073
_diffrn_reflns_av_R_equivalents 0.0705
_diffrn_reflns_av_sigmaI/netI 0.0606
_diffrn_reflns_limit_h_max 6
_diffrn_reflns_limit_h_min -12
_diffrn_reflns_limit_k_max 18
_diffrn_reflns_limit_k_min -20
_diffrn_reflns_limit_l_max 24
_diffrn_reflns_limit_l_min -23
_diffrn_reflns_number 20175
_diffrn_reflns_theta_full 25.00
_diffrn_reflns_theta_max 25.02
_diffrn_reflns_theta_min 2.09
_exptl_absorpt_coefficient_mu 1.649
_exptl_absorpt_correction_T_max 0.8525
_exptl_absorpt_correction_T_min 0.7901
_exptl_crystal_density_diffrn 1.260
_exptl_crystal_density_method 'not measured'
_exptl_crystal_F_000 1460
_exptl_crystal_size_max 0.15
_exptl_crystal_size_mid 0.10
_exptl_crystal_size_min 0.10
_refine_diff_density_max 1.694
_refine_diff_density_min -2.611
_refine_diff_density_rms 0.120
_refine_ls_extinction_method none
_refine_ls_goodness_of_fit_ref 1.311
_refine_ls_hydrogen_treatment mixed
_refine_ls_matrix_type full
_refine_ls_number_parameters 374
_refine_ls_number_reflns 6507
_refine_ls_number_restraints 0
_refine_ls_restrained_S_all 1.311
_refine_ls_R_factor_all 0.0765
_refine_ls_R_factor_gt 0.0628
_refine_ls_shift/su_max 0.005
_refine_ls_shift/su_mean 0.000
_refine_ls_structure_factor_coef Fsqd
_refine_ls_weighting_details 'calc w=1/[\s^2^(Fo^2^)+(0.0395P)^2^+5.6458P] where P=(Fo^2^+2Fc^2^)/3'
_refine_ls_weighting_scheme calc
_refine_ls_wR_factor_gt 0.1230
_refine_ls_wR_factor_ref 0.1274
_reflns_number_gt 5660
_reflns_number_total 6507
_reflns_threshold_expression >2sigma(I)
_cod_data_source_file ja077298e-file005.cif
_cod_data_source_block uci13
_cod_database_code 4101718

loop_
_symmetry_equiv_pos_as_xyz
'x, y, z'
'-x, y+1/2, -z+1/2'
'-x, -y, -z'
'x, -y-1/2, z-1/2'

loop_
_atom_site_label
_atom_site_type_symbol
_atom_site_fract_x
_atom_site_fract_y
_atom_site_fract_z
_atom_site_U_iso_or_equiv
_atom_site_adp_type
_atom_site_occupancy
_atom_site_symmetry_multiplicity
_atom_site_calc_flag
_atom_site_refinement_flags
_atom_site_disorder_assembly
_atom_site_disorder_group
C1 C 0.9045(7) 0.0437(5) 0.3061(6) 0.066(3) Uani 1 1 d . . .
C2 C 0.8418(9) -0.0032(5) 0.3433(4) 0.060(3) Uani 1 1 d . . .
C3 C 0.7330(7) -0.0349(4) 0.2982(4) 0.0413(17) Uani 1 1 d . . .
C4 C 0.7297(6) -0.0092(4) 0.2324(3) 0.0338(15) Uani 1 1 d . . .
C5 C 0.8352(7) 0.0407(4) 0.2377(4) 0.047(2) Uani 1 1 d . . .
C6 C 1.0313(8) 0.0838(7) 0.3357(8) 0.130(6) Uani 1 1 d . . .
H6A H 1.0285 0.1093 0.3784 0.194 Uiso 1 1 calc R . .
H6B H 1.0459 0.1214 0.3028 0.194 Uiso 1 1 calc R . .
H6C H 1.1017 0.0466 0.3451 0.194 Uiso 1 1 calc R . .
C7 C 0.8956(12) -0.0285(7) 0.4172(5) 0.114(5) Uani 1 1 d . . .
H7A H 0.9604 -0.0683 0.4191 0.172 Uiso 1 1 calc R . .
H7B H 0.8255 -0.0484 0.4350 0.172 Uiso 1 1 calc R . .
H7C H 0.9358 0.0148 0.4450 0.172 Uiso 1 1 calc R . .
C8 C 0.6401(10) -0.0895(5) 0.3158(5) 0.070(3) Uani 1 1 d . . .
H8A H 0.5561 -0.0850 0.2822 0.105 Uiso 1 1 calc R . .
H8B H 0.6303 -0.0781 0.3616 0.105 Uiso 1 1 calc R . .
H8C H 0.6727 -0.1413 0.3149 0.105 Uiso 1 1 calc R . .
C9 C 0.6355(7) -0.0317(4) 0.1666(4) 0.051(2) Uani 1 1 d . . .
H9A H 0.6660 -0.0778 0.1488 0.077 Uiso 1 1 calc R . .
H9B H 0.6280 0.0094 0.1331 0.077 Uiso 1 1 calc R . .
H9C H 0.5509 -0.0413 0.1751 0.077 Uiso 1 1 calc R . .
C10 C 0.8658(11) 0.0785(5) 0.1775(6) 0.089(4) Uani 1 1 d . . .
H10A H 0.9321 0.1173 0.1936 0.133 Uiso 1 1 calc R . .
H10B H 0.7877 0.1023 0.1490 0.133 Uiso 1 1 calc R . .
H10C H 0.8978 0.0406 0.1504 0.133 Uiso 1 1 calc R . .
C11 C 0.5220(7) 0.1259(4) 0.3889(4) 0.0401(17) Uani 1 1 d . . .
C12 C 0.6480(8) 0.1226(4) 0.4323(4) 0.0427(17) Uani 1 1 d . . .
C13 C 0.7121(7) 0.1888(4) 0.4219(4) 0.0386(16) Uani 1 1 d . . .
C14 C 0.6264(7) 0.2344(4) 0.3737(3) 0.0356(16) Uani 1 1 d . . .
C15 C 0.5095(7) 0.1944(4) 0.3538(3) 0.0362(16) Uani 1 1 d . . .
C16 C 0.4155(8) 0.0677(5) 0.3831(5) 0.068(3) Uani 1 1 d . . .
H16A H 0.3706 0.0603 0.3348 0.103 Uiso 1 1 calc R . .
H16B H 0.3541 0.0857 0.4081 0.103 Uiso 1 1 calc R . .
H16C H 0.4531 0.0194 0.4028 0.103 Uiso 1 1 calc R . .
C17 C 0.6927(10) 0.0648(5) 0.4863(4) 0.073(3) Uani 1 1 d . . .
H17A H 0.7859 0.0700 0.5058 0.109 Uiso 1 1 calc R . .
H17B H 0.6737 0.0140 0.4664 0.109 Uiso 1 1 calc R . .
H17C H 0.6480 0.0719 0.5224 0.109 Uiso 1 1 calc R . .
C18 C 0.8451(8) 0.2117(6) 0.4613(5) 0.068(3) Uani 1 1 d . . .
H18A H 0.8398 0.2420 0.5011 0.102 Uiso 1 1 calc R . .
H18B H 0.8856 0.2418 0.4318 0.102 Uiso 1 1 calc R . .
H18C H 0.8969 0.1662 0.4767 0.102 Uiso 1 1 calc R . .
C19 C 0.6488(9) 0.3122(4) 0.3506(5) 0.062(2) Uani 1 1 d . . .
H19A H 0.6012 0.3489 0.3711 0.092 Uiso 1 1 calc R . .
H19B H 0.6187 0.3150 0.3006 0.092 Uiso 1 1 calc R . .
H19C H 0.7412 0.3238 0.3650 0.092 Uiso 1 1 calc R . .
C20 C 0.3865(8) 0.2238(6) 0.3060(4) 0.066(3) Uani 1 1 d . . .
H20A H 0.3263 0.1816 0.2910 0.099 Uiso 1 1 calc R . .
H20B H 0.4062 0.2475 0.2660 0.099 Uiso 1 1 calc R . .
H20C H 0.3470 0.2614 0.3300 0.099 Uiso 1 1 calc R . .
C21 C 0.8773(7) 0.2654(4) 0.2668(4) 0.0435(18) Uani 1 1 d . . .
C22 C 0.9589(8) 0.3291(5) 0.2558(4) 0.055(2) Uani 1 1 d . . .
C23 C 1.0297(10) 0.3044(6) 0.2032(6) 0.091(4) Uani 1 1 d . . .
H23A H 1.0843 0.2604 0.2207 0.137 Uiso 1 1 calc R . .
H23B H 1.0837 0.3462 0.1945 0.137 Uiso 1 1 calc R . .
H23C H 0.9668 0.2906 0.1604 0.137 Uiso 1 1 calc R . .
C24 C 1.0508(9) 0.3489(6) 0.3237(5) 0.078(3) Uani 1 1 d . . .
H24A H 1.0015 0.3611 0.3570 0.118 Uiso 1 1 calc R . .
H24B H 1.1029 0.3929 0.3179 0.118 Uiso 1 1 calc R . .
H24C H 1.1076 0.3056 0.3403 0.118 Uiso 1 1 calc R . .
C25 C 0.8702(10) 0.3964(5) 0.2283(6) 0.078(3) Uani 1 1 d . . .
H25A H 0.8129 0.3832 0.1836 0.117 Uiso 1 1 calc R . .
H25B H 0.9226 0.4406 0.2233 0.117 Uiso 1 1 calc R . .
H25C H 0.8185 0.4086 0.2603 0.117 Uiso 1 1 calc R . .
C26 C 0.4339(7) 0.1456(4) 0.1278(3) 0.0352(15) Uani 1 1 d . . .
C27 C 0.3319(6) 0.0946(4) 0.1282(3) 0.0314(15) Uani 1 1 d . . .
C28 C 0.2065(5) 0.0769(3) 0.0718(3) 0.0259(13) Uani 1 1 d . . .
C29 C 0.2378(9) 0.0627(6) 0.0032(4) 0.069(3) Uani 1 1 d . . .
H29A H 0.3007 0.0214 0.0083 0.104 Uiso 1 1 calc R . .
H29B H 0.2740 0.1089 -0.0113 0.104 Uiso 1 1 calc R . .
H29C H 0.1587 0.0486 -0.0312 0.104 Uiso 1 1 calc R . .
C30 C 0.1489(8) 0.0029(5) 0.0943(4) 0.061(2) Uani 1 1 d . . .
H30A H 0.2100 -0.0390 0.0967 0.092 Uiso 1 1 calc R . .
H30B H 0.0674 -0.0094 0.0609 0.092 Uiso 1 1 calc R . .
H30C H 0.1330 0.0106 0.1395 0.092 Uiso 1 1 calc R . .
C31 C 0.1091(8) 0.1401(5) 0.0689(5) 0.069(3) Uani 1 1 d . . .
H31A H 0.0931 0.1464 0.1142 0.103 Uiso 1 1 calc R . .
H31B H 0.0282 0.1271 0.0354 0.103 Uiso 1 1 calc R . .
H31C H 0.1433 0.1875 0.0553 0.103 Uiso 1 1 calc R . .
C32 C 0.5527(11) 0.1533(7) 0.0079(5) 0.091(3) Uani 1 1 d . . .
H32A H 0.4888 0.1178 -0.0188 0.137 Uiso 1 1 calc R . .
H32B H 0.6264 0.1248 0.0356 0.137 Uiso 1 1 calc R . .
H32C H 0.5823 0.1873 -0.0233 0.137 Uiso 1 1 calc R . .
C33 C 0.6028(9) 0.2748(5) 0.1131(5) 0.074(3) Uani 1 1 d . . .
H33A H 0.6752 0.2455 0.1409 0.111 Uiso 1 1 calc R . .
H33B H 0.5659 0.3066 0.1430 0.111 Uiso 1 1 calc R . .
H33C H 0.6336 0.3071 0.0811 0.111 Uiso 1 1 calc R . .
C34 C 0.3463(11) 0.2679(6) 0.0136(5) 0.088(3) Uani 1 1 d . . .
H34A H 0.2782 0.2347 -0.0130 0.133 Uiso 1 1 calc R . .
H34B H 0.3789 0.3002 -0.0176 0.133 Uiso 1 1 calc R . .
H34C H 0.3111 0.2997 0.0442 0.133 Uiso 1 1 calc R . .
N1 N 0.8150(6) 0.2175(3) 0.2757(3) 0.0434(15) Uani 1 1 d . . .
N2 N 0.5199(5) 0.1379(3) 0.1905(3) 0.0336(13) Uani 1 1 d . . .
N3 N 0.4721(5) 0.0860(3) 0.2249(3) 0.0312(12) Uani 1 1 d . . .
N4 N 0.3570(5) 0.0602(3) 0.1893(2) 0.0279(12) Uani 1 1 d . . .
Si1 Si 0.4788(2) 0.20963(14) 0.06466(11) 0.0548(6) Uani 1 1 d . . .
Sm1 Sm 0.67467(3) 0.112882(17) 0.301689(16) 0.02542(12) Uani 1 1 d . . .

loop_
_atom_site_aniso_label
_atom_site_aniso_U_11
_atom_site_aniso_U_22
_atom_site_aniso_U_33
_atom_site_aniso_U_23
_atom_site_aniso_U_13
_atom_site_aniso_U_12
C1 0.021(4) 0.056(6) 0.113(8) -0.049(6) 0.005(5) 0.003(4)
C2 0.060(5) 0.057(5) 0.047(5) -0.022(4) -0.015(4) 0.035(5)
C3 0.053(4) 0.028(4) 0.042(4) -0.004(3) 0.010(3) 0.012(3)
C4 0.034(4) 0.027(3) 0.039(4) -0.008(3) 0.007(3) 0.009(3)
C5 0.036(4) 0.037(4) 0.077(6) -0.021(4) 0.032(4) -0.001(3)
C6 0.027(5) 0.095(8) 0.252(17) -0.098(10) 0.009(7) -0.007(5)
C7 0.138(10) 0.119(10) 0.054(6) -0.023(6) -0.032(6) 0.092(9)
C8 0.112(8) 0.033(4) 0.080(7) 0.000(4) 0.051(6) -0.005(5)
C9 0.056(5) 0.046(5) 0.049(5) -0.016(4) 0.010(4) 0.006(4)
C10 0.127(9) 0.054(6) 0.126(9) -0.010(6) 0.105(8) -0.013(6)
C11 0.050(4) 0.039(4) 0.040(4) 0.000(3) 0.028(3) -0.002(3)
C12 0.062(5) 0.036(4) 0.035(4) 0.007(3) 0.021(4) 0.010(4)
C13 0.039(4) 0.040(4) 0.038(4) -0.007(3) 0.014(3) 0.003(3)
C14 0.055(4) 0.026(3) 0.033(4) 0.000(3) 0.023(3) 0.004(3)
C15 0.041(4) 0.044(4) 0.029(3) -0.002(3) 0.019(3) 0.009(3)
C16 0.068(6) 0.070(6) 0.083(7) -0.012(5) 0.048(5) -0.028(5)
C17 0.113(8) 0.065(6) 0.047(5) 0.012(5) 0.034(5) 0.021(6)
C18 0.050(5) 0.082(7) 0.062(6) -0.030(5) -0.001(4) -0.004(5)
C19 0.095(7) 0.031(4) 0.077(6) -0.001(4) 0.055(5) 0.009(4)
C20 0.050(5) 0.087(7) 0.062(5) 0.002(5) 0.018(4) 0.028(5)
C21 0.045(4) 0.041(4) 0.049(4) -0.008(4) 0.020(4) -0.009(4)
C22 0.057(5) 0.044(5) 0.072(6) -0.008(4) 0.030(4) -0.029(4)
C23 0.101(8) 0.086(7) 0.115(9) -0.021(7) 0.081(7) -0.047(6)
C24 0.067(6) 0.067(6) 0.098(7) -0.014(6) 0.015(6) -0.039(5)
C25 0.086(7) 0.053(6) 0.094(7) 0.001(5) 0.020(6) -0.029(5)
C26 0.045(4) 0.035(4) 0.027(3) 0.003(3) 0.012(3) 0.002(3)
C27 0.035(4) 0.029(4) 0.030(3) -0.004(3) 0.008(3) 0.004(3)
C28 0.018(3) 0.028(3) 0.028(3) -0.001(3) -0.001(2) 0.002(2)
C29 0.064(6) 0.087(7) 0.053(5) -0.015(5) 0.006(4) -0.017(5)
C30 0.045(5) 0.065(6) 0.061(5) 0.006(5) -0.008(4) -0.023(4)
C31 0.053(5) 0.067(6) 0.080(7) 0.004(5) 0.005(5) 0.009(4)
C32 0.110(9) 0.111(9) 0.074(7) -0.001(7) 0.063(7) -0.023(7)
C33 0.094(7) 0.062(6) 0.061(6) 0.011(5) 0.010(5) -0.034(5)
C34 0.110(9) 0.072(7) 0.079(7) 0.026(6) 0.017(6) -0.016(6)
N1 0.044(3) 0.034(3) 0.060(4) -0.011(3) 0.028(3) -0.011(3)
N2 0.044(3) 0.028(3) 0.031(3) 0.004(2) 0.013(3) -0.001(2)
N3 0.032(3) 0.036(3) 0.027(3) 0.001(2) 0.010(2) -0.004(2)
N4 0.025(3) 0.026(3) 0.026(3) 0.005(2) -0.005(2) -0.004(2)
Si1 0.0710(16) 0.0554(14) 0.0391(12) 0.0107(11) 0.0162(11) -0.0177(12)
Sm1 0.02357(17) 0.02342(18) 0.02994(18) -0.00323(15) 0.00815(12) -0.00122(14)

loop_
_atom_type_symbol
_atom_type_description
_atom_type_scat_dispersion_real
_atom_type_scat_dispersion_imag
_atom_type_scat_source
C C 0.0033 0.0016 'International Tables Vol C Tables 4.2.6.8 and 6.1.1.4'
H H 0.0000 0.0000 'International Tables Vol C Tables 4.2.6.8 and 6.1.1.4'
N N 0.0061 0.0033 'International Tables Vol C Tables 4.2.6.8 and 6.1.1.4'
Si Si 0.0817 0.0704 'International Tables Vol C Tables 4.2.6.8 and 6.1.1.4'
Sm Sm -0.1638 3.4418 'International Tables Vol C Tables 4.2.6.8 and 6.1.1.4'

loop_
_geom_angle_atom_site_label_1
_geom_angle_atom_site_label_2
_geom_angle_atom_site_label_3
_geom_angle
_geom_angle_site_symmetry_1
_geom_angle_site_symmetry_3
_geom_angle_publ_flag
C5 C1 C2 107.7(7) . . ?
C5 C1 C6 127.3(11) . . ?
C2 C1 C6 124.8(11) . . ?
C5 C1 Sm1 74.8(4) . . ?
C2 C1 Sm1 74.1(4) . . ?
C6 C1 Sm1 121.1(5) . . ?
C3 C2 C1 108.7(7) . . ?
C3 C2 C7 124.3(10) . . ?
C1 C2 C7 125.9(10) . . ?
C3 C2 Sm1 74.0(4) . . ?
C1 C2 Sm1 76.0(5) . . ?
C7 C2 Sm1 125.4(6) . . ?
C4 C3 C2 107.6(7) . . ?
C4 C3 C8 125.6(7) . . ?
C2 C3 C8 126.7(8) . . ?
C4 C3 Sm1 76.2(4) . . ?
C2 C3 Sm1 75.9(4) . . ?
C8 C3 Sm1 116.4(5) . . ?
C3 C4 C5 107.9(7) . . ?
C3 C4 C9 127.1(7) . . ?
C5 C4 C9 125.0(7) . . ?
C3 C4 Sm1 73.9(4) . . ?
C5 C4 Sm1 75.2(4) . . ?
C9 C4 Sm1 118.7(4) . . ?
C1 C5 C4 108.1(7) . . ?
C1 C5 C10 128.2(8) . . ?
C4 C5 C10 123.7(8) . . ?
C1 C5 Sm1 75.6(4) . . ?
C4 C5 Sm1 74.6(4) . . ?
C10 C5 Sm1 118.5(5) . . ?
C1 C6 H6A 109.5 . . ?
C1 C6 H6B 109.5 . . ?
H6A C6 H6B 109.5 . . ?
C1 C6 H6C 109.5 . . ?
H6A C6 H6C 109.5 . . ?
H6B C6 H6C 109.5 . . ?
C2 C7 H7A 109.5 . . ?
C2 C7 H7B 109.5 . . ?
H7A C7 H7B 109.5 . . ?
C2 C7 H7C 109.5 . . ?
H7A C7 H7C 109.5 . . ?
H7B C7 H7C 109.5 . . ?
C3 C8 H8A 109.5 . . ?
C3 C8 H8B 109.5 . . ?
H8A C8 H8B 109.5 . . ?
C3 C8 H8C 109.5 . . ?
H8A C8 H8C 109.5 . . ?
H8B C8 H8C 109.5 . . ?
C4 C9 H9A 109.5 . . ?
C4 C9 H9B 109.5 . . ?
H9A C9 H9B 109.5 . . ?
C4 C9 H9C 109.5 . . ?
H9A C9 H9C 109.5 . . ?
H9B C9 H9C 109.5 . . ?
C5 C10 H10A 109.5 . . ?
C5 C10 H10B 109.5 . . ?
H10A C10 H10B 109.5 . . ?
C5 C10 H10C 109.5 . . ?
H10A C10 H10C 109.5 . . ?
H10B C10 H10C 109.5 . . ?
C15 C11 C12 107.7(6) . . ?
C15 C11 C16 125.2(7) . . ?
C12 C11 C16 127.0(7) . . ?
C15 C11 Sm1 74.6(4) . . ?
C12 C11 Sm1 76.0(4) . . ?
C16 C11 Sm1 117.5(5) . . ?
C13 C12 C11 107.6(6) . . ?
C13 C12 C17 127.5(8) . . ?
C11 C12 C17 124.2(7) . . ?
C13 C12 Sm1 74.2(4) . . ?
C11 C12 Sm1 74.0(4) . . ?
C17 C12 Sm1 125.0(5) . . ?
C12 C13 C14 108.8(6) . . ?
C12 C13 C18 125.6(7) . . ?
C14 C13 C18 125.3(7) . . ?
C12 C13 Sm1 76.0(4) . . ?
C14 C13 Sm1 75.1(4) . . ?
C18 C13 Sm1 120.6(5) . . ?
C15 C14 C13 106.7(6) . . ?
C15 C14 C19 125.3(7) . . ?
C13 C14 C19 127.9(7) . . ?
C15 C14 Sm1 74.3(4) . . ?
C13 C14 Sm1 74.9(4) . . ?
C19 C14 Sm1 119.4(4) . . ?
C11 C15 C14 109.2(6) . . ?
C11 C15 C20 125.3(7) . . ?
C14 C15 C20 125.4(7) . . ?
C11 C15 Sm1 75.6(4) . . ?
C14 C15 Sm1 75.6(4) . . ?
C20 C15 Sm1 119.1(5) . . ?
C11 C16 H16A 109.5 . . ?
C11 C16 H16B 109.5 . . ?
H16A C16 H16B 109.5 . . ?
C11 C16 H16C 109.5 . . ?
H16A C16 H16C 109.5 . . ?
H16B C16 H16C 109.5 . . ?
C12 C17 H17A 109.5 . . ?
C12 C17 H17B 109.5 . . ?
H17A C17 H17B 109.5 . . ?
C12 C17 H17C 109.5 . . ?
H17A C17 H17C 109.5 . . ?
H17B C17 H17C 109.5 . . ?
C13 C18 H18A 109.5 . . ?
C13 C18 H18B 109.5 . . ?
H18A C18 H18B 109.5 . . ?
C13 C18 H18C 109.5 . . ?
H18A C18 H18C 109.5 . . ?
H18B C18 H18C 109.5 . . ?
C14 C19 H19A 109.5 . . ?
C14 C19 H19B 109.5 . . ?
H19A C19 H19B 109.5 . . ?
C14 C19 H19C 109.5 . . ?
H19A C19 H19C 109.5 . . ?
H19B C19 H19C 109.5 . . ?
C15 C20 H20A 109.5 . . ?
C15 C20 H20B 109.5 . . ?
H20A C20 H20B 109.5 . . ?
C15 C20 H20C 109.5 . . ?
H20A C20 H20C 109.5 . . ?
H20B C20 H20C 109.5 . . ?
N1 C21 C22 179.1(8) . . ?
C21 C22 C24 108.3(7) . . ?
C21 C22 C23 108.0(7) . . ?
C24 C22 C23 112.0(8) . . ?
C21 C22 C25 107.9(7) . . ?
C24 C22 C25 110.4(8) . . ?
C23 C22 C25 110.0(8) . . ?
C22 C23 H23A 109.5 . . ?
C22 C23 H23B 109.5 . . ?
H23A C23 H23B 109.5 . . ?
C22 C23 H23C 109.5 . . ?
H23A C23 H23C 109.5 . . ?
H23B C23 H23C 109.5 . . ?
C22 C24 H24A 109.5 . . ?
C22 C24 H24B 109.5 . . ?
H24A C24 H24B 109.5 . . ?
C22 C24 H24C 109.5 . . ?
H24A C24 H24C 109.5 . . ?
H24B C24 H24C 109.5 . . ?
C22 C25 H25A 109.5 . . ?
C22 C25 H25B 109.5 . . ?
H25A C25 H25B 109.5 . . ?
C22 C25 H25C 109.5 . . ?
H25A C25 H25C 109.5 . . ?
H25B C25 H25C 109.5 . . ?
N2 C26 C27 105.6(5) . . ?
N2 C26 Si1 117.6(5) . . ?
C27 C26 Si1 136.7(5) . . ?
N4 C27 C26 108.7(5) . . ?
N4 C27 C28 121.0(5) . . ?
C26 C27 C28 130.3(6) . . ?
C31 C28 C29 113.3(7) . . ?
C31 C28 C27 109.7(6) . . ?
C29 C28 C27 110.3(5) . . ?
C31 C28 C30 107.7(6) . . ?
C29 C28 C30 108.9(6) . . ?
C27 C28 C30 106.7(5) . . ?
C28 C29 H29A 109.5 . . ?
C28 C29 H29B 109.5 . . ?
H29A C29 H29B 109.5 . . ?
C28 C29 H29C 109.5 . . ?
H29A C29 H29C 109.5 . . ?
H29B C29 H29C 109.5 . . ?
C28 C30 H30A 109.5 . . ?
C28 C30 H30B 109.5 . . ?
H30A C30 H30B 109.5 . . ?
C28 C30 H30C 109.5 . . ?
H30A C30 H30C 109.5 . . ?
H30B C30 H30C 109.5 . . ?
C28 C31 H31A 109.5 . . ?
C28 C31 H31B 109.5 . . ?
H31A C31 H31B 109.5 . . ?
C28 C31 H31C 109.5 . . ?
H31A C31 H31C 109.5 . . ?
H31B C31 H31C 109.5 . . ?
Si1 C32 H32A 109.5 . . ?
Si1 C32 H32B 109.5 . . ?
H32A C32 H32B 109.5 . . ?
Si1 C32 H32C 109.5 . . ?
H32A C32 H32C 109.5 . . ?
H32B C32 H32C 109.5 . . ?
Si1 C33 H33A 109.5 . . ?
Si1 C33 H33B 109.5 . . ?
H33A C33 H33B 109.5 . . ?
Si1 C33 H33C 109.5 . . ?
H33A C33 H33C 109.5 . . ?
H33B C33 H33C 109.5 . . ?
Si1 C34 H34A 109.5 . . ?
Si1 C34 H34B 109.5 . . ?
H34A C34 H34B 109.5 . . ?
Si1 C34 H34C 109.5 . . ?
H34A C34 H34C 109.5 . . ?
H34B C34 H34C 109.5 . . ?
C21 N1 Sm1 177.0(6) . . ?
N3 N2 C26 107.0(5) . . ?
N3 N2 Sm1 70.1(3) . . ?
C26 N2 Sm1 175.3(5) . . ?
N2 N3 N4 112.4(5) . . ?
N2 N3 Sm1 78.0(3) . . ?
N4 N3 Sm1 169.5(4) . . ?
N3 N4 C27 106.2(5) . . ?
C33 Si1 C34 107.3(5) . . ?
C33 Si1 C32 107.4(5) . . ?
C34 Si1 C32 110.2(5) . . ?
C33 Si1 C26 107.2(4) . . ?
C34 Si1 C26 115.1(4) . . ?
C32 Si1 C26 109.2(4) . . ?
N3 Sm1 N2 31.88(17) . . ?
N3 Sm1 N1 120.41(19) . . ?
N2 Sm1 N1 88.66(19) . . ?
N3 Sm1 C3 88.2(2) . . ?
N2 Sm1 C3 104.8(2) . . ?
N1 Sm1 C3 123.3(2) . . ?
N3 Sm1 C15 77.2(2) . . ?
N2 Sm1 C15 84.55(19) . . ?
N1 Sm1 C15 100.4(2) . . ?
C3 Sm1 C15 135.1(2) . . ?
N3 Sm1 C11 80.6(2) . . ?
N2 Sm1 C11 101.6(2) . . ?
N1 Sm1 C11 124.6(2) . . ?
C3 Sm1 C11 106.5(2) . . ?
C15 Sm1 C11 29.8(2) . . ?
N3 Sm1 C2 118.3(2) . . ?
N2 Sm1 C2 130.9(2) . . ?
N1 Sm1 C2 103.6(3) . . ?
C3 Sm1 C2 30.1(2) . . ?
C15 Sm1 C2 136.9(2) . . ?
C11 Sm1 C2 109.0(3) . . ?
N3 Sm1 C13 125.77(19) . . ?
N2 Sm1 C13 129.62(19) . . ?
N1 Sm1 C13 82.4(2) . . ?
C3 Sm1 C13 121.4(2) . . ?
C15 Sm1 C13 49.3(2) . . ?
C11 Sm1 C13 49.4(2) . . ?
C2 Sm1 C13 99.3(2) . . ?
N3 Sm1 C4 77.76(19) . . ?
N2 Sm1 C4 81.74(19) . . ?
N1 Sm1 C4 104.5(2) . . ?
C3 Sm1 C4 30.0(2) . . ?
C15 Sm1 C4 151.2(2) . . ?
C11 Sm1 C4 130.7(2) . . ?
C2 Sm1 C4 49.2(2) . . ?
C13 Sm1 C4 148.4(2) . . ?
N3 Sm1 C14 103.9(2) . . ?
N2 Sm1 C14 99.85(19) . . ?
N1 Sm1 C14 75.02(19) . . ?
C3 Sm1 C14 149.1(2) . . ?
C15 Sm1 C14 30.1(2) . . ?
C11 Sm1 C14 49.7(2) . . ?
C2 Sm1 C14 129.3(2) . . ?
C13 Sm1 C14 30.0(2) . . ?
C4 Sm1 C14 178.3(2) . . ?
N3 Sm1 C5 100.4(2) . . ?
N2 Sm1 C5 90.6(2) . . ?
N1 Sm1 C5 76.0(2) . . ?
C3 Sm1 C5 49.7(2) . . ?
C15 Sm1 C5 174.0(2) . . ?
C11 Sm1 C5 155.8(2) . . ?
C2 Sm1 C5 49.1(3) . . ?
C13 Sm1 C5 133.7(2) . . ?
C4 Sm1 C5 30.2(2) . . ?
C14 Sm1 C5 148.8(2) . . ?
N3 Sm1 C1 126.8(2) . . ?
N2 Sm1 C1 119.9(3) . . ?
N1 Sm1 C1 75.5(3) . . ?
C3 Sm1 C1 49.7(2) . . ?
C15 Sm1 C1 154.6(3) . . ?
C11 Sm1 C1 135.2(3) . . ?
C2 Sm1 C1 29.9(3) . . ?
C13 Sm1 C1 105.5(2) . . ?
C4 Sm1 C1 49.3(2) . . ?
C14 Sm1 C1 129.1(2) . . ?
C5 Sm1 C1 29.6(3) . . ?

loop_
_geom_bond_atom_site_label_1
_geom_bond_atom_site_label_2
_geom_bond_distance
_geom_bond_site_symmetry_2
_geom_bond_publ_flag
C1 C5 1.391(12) . ?
C1 C2 1.402(13) . ?
C1 C6 1.511(11) . ?
C1 Sm1 2.731(7) . ?
C2 C3 1.399(11) . ?
C2 C7 1.521(12) . ?
C2 Sm1 2.708(7) . ?
C3 C4 1.396(10) . ?
C3 C8 1.493(11) . ?
C3 Sm1 2.684(7) . ?
C4 C5 1.416(9) . ?
C4 C9 1.501(9) . ?
C4 Sm1 2.713(6) . ?
C5 C10 1.497(12) . ?
C5 Sm1 2.722(6) . ?
C6 H6A 0.9800 . ?
C6 H6B 0.9800 . ?
C6 H6C 0.9800 . ?
C7 H7A 0.9800 . ?
C7 H7B 0.9800 . ?
C7 H7C 0.9800 . ?
C8 H8A 0.9800 . ?
C8 H8B 0.9800 . ?
C8 H8C 0.9800 . ?
C9 H9A 0.9800 . ?
C9 H9B 0.9800 . ?
C9 H9C 0.9800 . ?
C10 H10A 0.9800 . ?
C10 H10B 0.9800 . ?
C10 H10C 0.9800 . ?
C11 C15 1.390(10) . ?
C11 C12 1.409(11) . ?
C11 C16 1.516(10) . ?
C11 Sm1 2.709(6) . ?
C12 C13 1.398(10) . ?
C12 C17 1.480(11) . ?
C12 Sm1 2.734(7) . ?
C13 C14 1.405(9) . ?
C13 C18 1.498(10) . ?
C13 Sm1 2.711(7) . ?
C14 C15 1.404(10) . ?
C14 C19 1.487(10) . ?
C14 Sm1 2.713(6) . ?
C15 C20 1.511(10) . ?
C15 Sm1 2.697(6) . ?
C16 H16A 0.9800 . ?
C16 H16B 0.9800 . ?
C16 H16C 0.9800 . ?
C17 H17A 0.9800 . ?
C17 H17B 0.9800 . ?
C17 H17C 0.9800 . ?
C18 H18A 0.9800 . ?
C18 H18B 0.9800 . ?
C18 H18C 0.9800 . ?
C19 H19A 0.9800 . ?
C19 H19B 0.9800 . ?
C19 H19C 0.9800 . ?
C20 H20A 0.9800 . ?
C20 H20B 0.9800 . ?
C20 H20C 0.9800 . ?
C21 N1 1.120(8) . ?
C21 C22 1.475(10) . ?
C22 C24 1.509(12) . ?
C22 C23 1.523(11) . ?
C22 C25 1.533(13) . ?
C23 H23A 0.9800 . ?
C23 H23B 0.9800 . ?
C23 H23C 0.9800 . ?
C24 H24A 0.9800 . ?
C24 H24B 0.9800 . ?
C24 H24C 0.9800 . ?
C25 H25A 0.9800 . ?
C25 H25B 0.9800 . ?
C25 H25C 0.9800 . ?
C26 N2 1.368(8) . ?
C26 C27 1.417(9) . ?
C26 Si1 1.858(7) . ?
C27 N4 1.339(8) . ?
C27 C28 1.554(8) . ?
C28 C31 1.518(10) . ?
C28 C29 1.528(10) . ?
C28 C30 1.560(10) . ?
C29 H29A 0.9800 . ?
C29 H29B 0.9800 . ?
C29 H29C 0.9800 . ?
C30 H30A 0.9800 . ?
C30 H30B 0.9800 . ?
C30 H30C 0.9800 . ?
C31 H31A 0.9800 . ?
C31 H31B 0.9800 . ?
C31 H31C 0.9800 . ?
C32 Si1 1.844(10) . ?
C32 H32A 0.9800 . ?
C32 H32B 0.9800 . ?
C32 H32C 0.9800 . ?
C33 Si1 1.837(9) . ?
C33 H33A 0.9800 . ?
C33 H33B 0.9800 . ?
C33 H33C 0.9800 . ?
C34 Si1 1.839(11) . ?
C34 H34A 0.9800 . ?
C34 H34B 0.9800 . ?
C34 H34C 0.9800 . ?
N1 Sm1 2.519(6) . ?
N2 N3 1.330(7) . ?
N2 Sm1 2.464(5) . ?
N3 N4 1.337(7) . ?
N3 Sm1 2.369(5) . ?
